data_7247624
loop_
_publ_author_name
'Wood, Oskar G.'
'Jones, Leanne'
'Hawes, Chris S.'

_publ_section_title
;
 Supporting coordination through hydrogen bonding in lanthanide complexes
 of 7-azaindole-N-oxide
;
_journal_issue 45
_journal_name_full CrystEngComm
_journal_page_first 6371
_journal_page_last 6378
_journal_paper_doi 10.1039/D3CE00985H
_journal_volume 25
_journal_year 2023
_chemical_formula_moiety 'C14 H10 Cu N4 O2'
_chemical_formula_sum 'C14 H10 Cu N4 O2'
_chemical_formula_weight 329.80
_space_group_crystal_system monoclinic
_space_group_IT_number 14
_space_group_name_Hall '-P 2yn'
_space_group_name_H-M_alt 'P 1 21/n 1'
_atom_sites_solution_hydrogens geom
_atom_sites_solution_primary dual
_audit_creation_date 2023-08-02
_audit_creation_method
;
Olex2 1.5
(compiled 2023.03.06 svn.rbb2c1857 for OlexSys, GUI svn.r6748)
;
_audit_update_record
;
2023-08-10 deposited with the CCDC.	2023-11-01 downloaded from the CCDC.
;
_cell_angle_alpha 90
_cell_angle_beta 106.867(2)
_cell_angle_gamma 90
_cell_formula_units_Z 4
_cell_length_a 8.6982(5)
_cell_length_b 11.0452(6)
_cell_length_c 13.7542(8)
_cell_measurement_reflns_used 4840
_cell_measurement_temperature 150.00
_cell_measurement_theta_max 27.477
_cell_measurement_theta_min 3.064
_cell_volume 1264.57(12)
_computing_cell_refinement 'SAINT V8.40B (?, 2016)'
_computing_data_reduction 'SAINT V8.40B (?, 2016)'
_computing_molecular_graphics 'Olex2 1.5 (Dolomanov et al., 2009)'
_computing_publication_material 'Olex2 1.5 (Dolomanov et al., 2009)'
_computing_structure_refinement 'XL  (Sheldrick, 2008)'
_computing_structure_solution 'SHELXT 2014/5 (Sheldrick, 2014)'
_diffrn_ambient_temperature 150.00
_diffrn_measured_fraction_theta_full 0.999
_diffrn_measured_fraction_theta_max 0.998
_diffrn_measurement_device_type 'Bruker D8 Quest ECO'
_diffrn_measurement_method '\f and \w scans'
_diffrn_radiation_type MoK\a
_diffrn_radiation_wavelength 0.71073
_diffrn_reflns_av_R_equivalents 0.0569
_diffrn_reflns_av_unetI/netI 0.0495
_diffrn_reflns_Laue_measured_fraction_full 0.999
_diffrn_reflns_Laue_measured_fraction_max 0.998
_diffrn_reflns_limit_h_max 9
_diffrn_reflns_limit_h_min -11
_diffrn_reflns_limit_k_max 14
_diffrn_reflns_limit_k_min -14
_diffrn_reflns_limit_l_max 17
_diffrn_reflns_limit_l_min -17
_diffrn_reflns_number 15000
_diffrn_reflns_point_group_measured_fraction_full 0.999
_diffrn_reflns_point_group_measured_fraction_max 0.998
_diffrn_reflns_theta_full 25.242
_diffrn_reflns_theta_max 27.534
_diffrn_reflns_theta_min 3.064
_diffrn_source_current 20.0
_diffrn_source_power 1.0
_diffrn_source_voltage 50.0
_diffrn_standards_number 0
_exptl_absorpt_coefficient_mu 1.737
_exptl_absorpt_correction_T_max 0.7456
_exptl_absorpt_correction_T_min 0.6447
_exptl_absorpt_correction_type multi-scan
_exptl_absorpt_process_details
;
SADABS-2016/2 (Bruker,2016/2) was used for absorption correction.
wR2(int) was 0.0683 before and 0.0585 after correction.
The Ratio of minimum to maximum transmission is 0.8647.
The \l/2 correction factor is Not present.
;
_exptl_crystal_colour green
_exptl_crystal_colour_primary green
_exptl_crystal_density_diffrn 1.732
_exptl_crystal_description plate
_exptl_crystal_F_000 668
_exptl_crystal_size_max 0.18
_exptl_crystal_size_mid 0.04
_exptl_crystal_size_min 0.02
_refine_diff_density_max 0.568
_refine_diff_density_min -0.402
_refine_diff_density_rms 0.087
_refine_ls_extinction_method none
_refine_ls_goodness_of_fit_ref 1.029
_refine_ls_hydrogen_treatment constr
_refine_ls_matrix_type full
_refine_ls_number_parameters 190
_refine_ls_number_reflns 2911
_refine_ls_number_restraints 0
_refine_ls_restrained_S_all 1.029
_refine_ls_R_factor_all 0.0684
_refine_ls_R_factor_gt 0.0403
_refine_ls_shift/su_max 0.001
_refine_ls_shift/su_mean 0.000
_refine_ls_structure_factor_coef Fsqd
_refine_ls_weighting_details 'w=1/[\s^2^(Fo^2^)+(0.0339P)^2^+1.2299P] where P=(Fo^2^+2Fc^2^)/3'
_refine_ls_weighting_scheme calc
_refine_ls_wR_factor_gt 0.0788
_refine_ls_wR_factor_ref 0.0892
_reflns_Friedel_coverage 0.000
_reflns_number_gt 2173
_reflns_number_total 2911
_reflns_threshold_expression 'I > 2\s(I)'
_cod_data_source_file d3ce00985h2.cif
_cod_data_source_block 1
_cod_depositor_comments 'Adding full bibliography for 7247622--7247628.cif.'
_cod_database_code 7247624
_shelx_shelxl_version_number 2018/3
_shelx_space_group_comment
;
The symmetry employed for this shelxl refinement is uniquely defined
by the following loop, which should always be used as a source of
symmetry information in preference to the above space-group names.
They are only intended as comments.
;
_shelx_estimated_absorpt_t_max 0.966
_shelx_estimated_absorpt_t_min 0.745
_olex2_refinement_description
;
1. Fixed Uiso
 At 1.2 times of:
  All C(H) groups
2.a Aromatic/amide H refined with riding coordinates:
 C1(H1), C2(H2), C5(H5), C6(H6), C7(H7), C8(H8), C9(H9), C12(H12), C13(H13),
 C14(H14)
;
_olex2_submission_special_instructions 'No special instructions were received'

loop_
_space_group_symop_operation_xyz
'x, y, z'
'-x+1/2, y+1/2, -z+1/2'
'-x, -y, -z'
'x-1/2, -y-1/2, z-1/2'

loop_
_atom_site_label
_atom_site_type_symbol
_atom_site_fract_x
_atom_site_fract_y
_atom_site_fract_z
_atom_site_U_iso_or_equiv
_atom_site_adp_type
_atom_site_occupancy
_atom_site_site_symmetry_order
_atom_site_calc_flag
_atom_site_refinement_flags_posn
_atom_site_refinement_flags_adp
_atom_site_refinement_flags_occupancy
_atom_site_disorder_assembly
_atom_site_disorder_group
Cu1 Cu 0.43361(4) 0.38673(3) 0.55715(3) 0.02255(12) Uani 1 1 d . . . . .
O1 O 0.5389(3) 0.28150(19) 0.67588(17) 0.0319(5) Uani 1 1 d . . . . .
O2 O 0.3159(2) 0.48615(18) 0.43587(16) 0.0254(5) Uani 1 1 d . . . . .
N1 N 0.5023(3) 0.2664(2) 0.4782(2) 0.0263(6) Uani 1 1 d . . . . .
N2 N 0.6079(3) 0.1876(2) 0.6421(2) 0.0283(6) Uani 1 1 d . . . . .
N3 N 0.3298(3) 0.4926(2) 0.6307(2) 0.0256(6) Uani 1 1 d . . . . .
N4 N 0.2105(3) 0.5586(2) 0.4644(2) 0.0251(6) Uani 1 1 d . . . . .
C1 C 0.5156(4) 0.2322(3) 0.3855(3) 0.0314(7) Uani 1 1 d . . . . .
H1 H 0.467465 0.274719 0.324173 0.038 Uiso 1 1 calc R U . . .
C2 C 0.6075(4) 0.1285(3) 0.3913(3) 0.0338(8) Uani 1 1 d . . . . .
H2 H 0.632736 0.088742 0.336613 0.041 Uiso 1 1 calc R U . . .
C3 C 0.6560(4) 0.0936(3) 0.4944(3) 0.0341(8) Uani 1 1 d . . . . .
C4 C 0.5882(3) 0.1822(3) 0.5424(3) 0.0251(7) Uani 1 1 d . . . . .
C5 C 0.7480(4) 0.0047(3) 0.5575(3) 0.0391(9) Uani 1 1 d . . . . .
H5 H 0.798347 -0.057771 0.530350 0.047 Uiso 1 1 calc R U . . .
C6 C 0.7639(4) 0.0100(3) 0.6597(3) 0.0446(10) Uani 1 1 d . . . . .
H6 H 0.823887 -0.051515 0.702594 0.054 Uiso 1 1 calc R U . . .
C7 C 0.6955(4) 0.1019(3) 0.7033(3) 0.0341(8) Uani 1 1 d . . . . .
H7 H 0.710534 0.103944 0.774466 0.041 Uiso 1 1 calc R U . . .
C8 C 0.3036(4) 0.5209(3) 0.7222(3) 0.0322(8) Uani 1 1 d . . . . .
H8 H 0.362755 0.487161 0.785560 0.039 Uiso 1 1 calc R U . . .
C9 C 0.1816(4) 0.6037(3) 0.7108(3) 0.0369(8) Uani 1 1 d . . . . .
H9 H 0.143436 0.636219 0.763503 0.044 Uiso 1 1 calc R U . . .
C10 C 0.1236(4) 0.6315(3) 0.6065(3) 0.0324(8) Uani 1 1 d . . . . .
C11 C 0.2215(3) 0.5596(3) 0.5634(2) 0.0243(7) Uani 1 1 d . . . . .
C12 C 0.0079(4) 0.7019(3) 0.5386(3) 0.0408(9) Uani 1 1 d . . . . .
H12 H -0.063567 0.751144 0.562000 0.049 Uiso 1 1 calc R U . . .
C13 C -0.0010(4) 0.6988(3) 0.4364(3) 0.0403(9) Uani 1 1 d . . . . .
H13 H -0.079372 0.747211 0.390238 0.048 Uiso 1 1 calc R U . . .
C14 C 0.1004(4) 0.6278(3) 0.3992(3) 0.0311(7) Uani 1 1 d . . . . .
H14 H 0.092190 0.627963 0.328822 0.037 Uiso 1 1 calc R U . . .

loop_
_atom_site_aniso_label
_atom_site_aniso_U_11
_atom_site_aniso_U_22
_atom_site_aniso_U_33
_atom_site_aniso_U_23
_atom_site_aniso_U_13
_atom_site_aniso_U_12
Cu1 0.02296(19) 0.01865(18) 0.0270(2) 0.00322(17) 0.00869(15) 0.00201(15)
O1 0.0366(12) 0.0274(11) 0.0327(13) 0.0039(10) 0.0115(11) 0.0026(10)
O2 0.0268(11) 0.0217(10) 0.0277(12) 0.0014(9) 0.0077(9) 0.0039(8)
N1 0.0273(13) 0.0201(12) 0.0319(16) -0.0019(11) 0.0094(12) 0.0002(10)
N2 0.0234(13) 0.0239(13) 0.0367(17) 0.0046(12) 0.0073(12) -0.0008(10)
N3 0.0213(12) 0.0293(14) 0.0278(15) 0.0025(12) 0.0096(11) 0.0017(11)
N4 0.0207(12) 0.0200(12) 0.0341(16) 0.0027(12) 0.0072(11) -0.0013(10)
C1 0.0307(17) 0.0284(17) 0.034(2) -0.0027(15) 0.0078(15) -0.0026(14)
C2 0.0327(17) 0.0309(18) 0.042(2) -0.0123(16) 0.0181(16) -0.0009(14)
C3 0.0256(16) 0.0226(16) 0.053(2) -0.0037(16) 0.0101(16) -0.0017(13)
C4 0.0193(15) 0.0174(14) 0.038(2) 0.0012(13) 0.0072(14) -0.0029(11)
C5 0.0308(18) 0.0242(17) 0.062(3) 0.0045(18) 0.0141(18) 0.0055(14)
C6 0.0256(17) 0.0280(18) 0.074(3) 0.0164(19) 0.0045(18) 0.0043(14)
C7 0.0238(16) 0.0294(17) 0.044(2) 0.0168(16) 0.0008(15) -0.0001(13)
C8 0.0324(17) 0.0410(19) 0.0285(19) -0.0004(15) 0.0173(15) -0.0022(14)
C9 0.0348(18) 0.0384(19) 0.046(2) -0.0083(18) 0.0248(17) -0.0045(15)
C10 0.0250(16) 0.0232(16) 0.055(2) -0.0033(15) 0.0213(16) -0.0018(13)
C11 0.0196(14) 0.0189(14) 0.0347(19) 0.0022(14) 0.0086(13) 0.0001(11)
C12 0.0246(17) 0.0243(17) 0.077(3) 0.0008(18) 0.0192(19) 0.0021(13)
C13 0.0234(16) 0.0224(16) 0.070(3) 0.0127(18) 0.0049(17) 0.0022(13)
C14 0.0258(16) 0.0240(16) 0.037(2) 0.0090(14) -0.0005(14) -0.0006(13)

loop_
_atom_type_symbol
_atom_type_description
_atom_type_scat_dispersion_real
_atom_type_scat_dispersion_imag
_atom_type_scat_source
C C 0.0033 0.0016 'International Tables Vol C Tables 4.2.6.8 and 6.1.1.4'
H H 0.0000 0.0000 'International Tables Vol C Tables 4.2.6.8 and 6.1.1.4'
Cu Cu 0.3201 1.2651 'International Tables Vol C Tables 4.2.6.8 and 6.1.1.4'
N N 0.0061 0.0033 'International Tables Vol C Tables 4.2.6.8 and 6.1.1.4'
O O 0.0106 0.0060 'International Tables Vol C Tables 4.2.6.8 and 6.1.1.4'

loop_
_geom_angle_atom_site_label_1
_geom_angle_atom_site_label_2
_geom_angle_atom_site_label_3
_geom_angle
_geom_angle_site_symmetry_1
_geom_angle_site_symmetry_3
_geom_angle_publ_flag
O1 Cu1 O2 176.54(8) . . ?
N1 Cu1 O1 85.13(10) . . ?
N1 Cu1 O2 94.37(10) . . ?
N1 Cu1 N3 170.05(10) . . ?
N3 Cu1 O1 95.57(10) . . ?
N3 Cu1 O2 84.32(9) . . ?
N2 O1 Cu1 108.08(17) . . ?
N4 O2 Cu1 107.84(16) . . ?
C1 N1 Cu1 147.6(2) . . ?
C4 N1 Cu1 108.2(2) . . ?
C4 N1 C1 103.8(2) . . ?
C4 N2 O1 116.9(2) . . ?
C4 N2 C7 119.5(3) . . ?
C7 N2 O1 123.6(3) . . ?
C8 N3 Cu1 147.3(2) . . ?
C11 N3 Cu1 108.3(2) . . ?
C11 N3 C8 103.7(3) . . ?
C11 N4 O2 116.4(2) . . ?
C11 N4 C14 120.1(3) . . ?
C14 N4 O2 123.6(3) . . ?
N1 C1 H1 123.9 . . ?
N1 C1 C2 112.2(3) . . ?
C2 C1 H1 123.9 . . ?
C1 C2 H2 126.8 . . ?
C1 C2 C3 106.4(3) . . ?
C3 C2 H2 126.8 . . ?
C4 C3 C2 103.8(3) . . ?
C5 C3 C2 140.0(3) . . ?
C5 C3 C4 116.2(3) . . ?
N1 C4 C3 113.7(3) . . ?
N2 C4 N1 121.5(3) . . ?
N2 C4 C3 124.7(3) . . ?
C3 C5 H5 120.8 . . ?
C6 C5 C3 118.4(3) . . ?
C6 C5 H5 120.8 . . ?
C5 C6 H6 118.6 . . ?
C5 C6 C7 122.7(3) . . ?
C7 C6 H6 118.6 . . ?
N2 C7 C6 118.5(3) . . ?
N2 C7 H7 120.7 . . ?
C6 C7 H7 120.7 . . ?
N3 C8 H8 124.0 . . ?
C9 C8 N3 111.9(3) . . ?
C9 C8 H8 124.0 . . ?
C8 C9 H9 126.4 . . ?
C8 C9 C10 107.2(3) . . ?
C10 C9 H9 126.4 . . ?
C9 C10 C11 102.9(3) . . ?
C12 C10 C9 141.1(3) . . ?
C12 C10 C11 115.9(3) . . ?
N3 C11 N4 121.9(3) . . ?
N3 C11 C10 114.2(3) . . ?
N4 C11 C10 123.9(3) . . ?
C10 C12 H12 120.6 . . ?
C13 C12 C10 118.9(3) . . ?
C13 C12 H12 120.6 . . ?
C12 C13 H13 118.8 . . ?
C14 C13 C12 122.3(3) . . ?
C14 C13 H13 118.8 . . ?
N4 C14 C13 118.9(3) . . ?
N4 C14 H14 120.6 . . ?
C13 C14 H14 120.6 . . ?

loop_
_geom_bond_atom_site_label_1
_geom_bond_atom_site_label_2
_geom_bond_distance
_geom_bond_site_symmetry_2
_geom_bond_publ_flag
Cu1 O1 1.997(2) . ?
Cu1 O2 2.011(2) . ?
Cu1 N1 1.918(2) . ?
Cu1 N3 1.933(2) . ?
O1 N2 1.347(3) . ?
O2 N4 1.357(3) . ?
N1 C1 1.367(4) . ?
N1 C4 1.349(4) . ?
N2 C4 1.333(4) . ?
N2 C7 1.347(4) . ?
N3 C8 1.378(4) . ?
N3 C11 1.336(4) . ?
N4 C11 1.337(4) . ?
N4 C14 1.344(4) . ?
C1 H1 0.9500 . ?
C1 C2 1.386(4) . ?
C2 H2 0.9500 . ?
C2 C3 1.411(5) . ?
C3 C4 1.402(4) . ?
C3 C5 1.398(5) . ?
C5 H5 0.9500 . ?
C5 C6 1.373(5) . ?
C6 H6 0.9500 . ?
C6 C7 1.396(5) . ?
C7 H7 0.9500 . ?
C8 H8 0.9500 . ?
C8 C9 1.376(4) . ?
C9 H9 0.9500 . ?
C9 C10 1.410(5) . ?
C10 C11 1.414(4) . ?
C10 C12 1.395(5) . ?
C12 H12 0.9500 . ?
C12 C13 1.385(5) . ?
C13 H13 0.9500 . ?
C13 C14 1.384(5) . ?
C14 H14 0.9500 . ?

loop_
_geom_torsion_atom_site_label_1
_geom_torsion_atom_site_label_2
_geom_torsion_atom_site_label_3
_geom_torsion_atom_site_label_4
_geom_torsion
_geom_torsion_site_symmetry_1
_geom_torsion_site_symmetry_2
_geom_torsion_site_symmetry_3
_geom_torsion_site_symmetry_4
_geom_torsion_publ_flag
Cu1 O1 N2 C4 -2.2(3) . . . . ?
Cu1 O1 N2 C7 176.9(2) . . . . ?
Cu1 O2 N4 C11 7.9(3) . . . . ?
Cu1 O2 N4 C14 -172.8(2) . . . . ?
Cu1 N1 C1 C2 171.0(3) . . . . ?
Cu1 N1 C4 N2 2.9(3) . . . . ?
Cu1 N1 C4 C3 -175.4(2) . . . . ?
Cu1 N3 C8 C9 -168.2(3) . . . . ?
Cu1 N3 C11 N4 -7.8(3) . . . . ?
Cu1 N3 C11 C10 173.1(2) . . . . ?
O1 N2 C4 N1 -0.5(4) . . . . ?
O1 N2 C4 C3 177.6(3) . . . . ?
O1 N2 C7 C6 -178.8(3) . . . . ?
O2 N4 C11 N3 -0.3(4) . . . . ?
O2 N4 C11 C10 178.7(2) . . . . ?
O2 N4 C14 C13 -179.7(3) . . . . ?
N1 C1 C2 C3 0.1(4) . . . . ?
N3 C8 C9 C10 0.2(4) . . . . ?
C1 N1 C4 N2 177.7(3) . . . . ?
C1 N1 C4 C3 -0.5(3) . . . . ?
C1 C2 C3 C4 -0.4(3) . . . . ?
C1 C2 C3 C5 -178.6(4) . . . . ?
C2 C3 C4 N1 0.6(3) . . . . ?
C2 C3 C4 N2 -177.6(3) . . . . ?
C2 C3 C5 C6 178.5(4) . . . . ?
C3 C5 C6 C7 -1.7(5) . . . . ?
C4 N1 C1 C2 0.3(3) . . . . ?
C4 N2 C7 C6 0.3(4) . . . . ?
C4 C3 C5 C6 0.5(4) . . . . ?
C5 C3 C4 N1 179.3(3) . . . . ?
C5 C3 C4 N2 1.1(4) . . . . ?
C5 C6 C7 N2 1.3(5) . . . . ?
C7 N2 C4 N1 -179.6(3) . . . . ?
C7 N2 C4 C3 -1.5(4) . . . . ?
C8 N3 C11 N4 179.0(3) . . . . ?
C8 N3 C11 C10 -0.2(3) . . . . ?
C8 C9 C10 C11 -0.3(3) . . . . ?
C8 C9 C10 C12 179.2(4) . . . . ?
C9 C10 C11 N3 0.3(3) . . . . ?
C9 C10 C11 N4 -178.8(3) . . . . ?
C9 C10 C12 C13 179.2(4) . . . . ?
C10 C12 C13 C14 0.4(5) . . . . ?
C11 N3 C8 C9 0.0(3) . . . . ?
C11 N4 C14 C13 -0.4(4) . . . . ?
C11 C10 C12 C13 -1.3(4) . . . . ?
C12 C10 C11 N3 -179.4(3) . . . . ?
C12 C10 C11 N4 1.5(4) . . . . ?
C12 C13 C14 N4 0.5(5) . . . . ?
C14 N4 C11 N3 -179.7(3) . . . . ?
C14 N4 C11 C10 -0.7(4) . . . . ?
